data_2235844
loop_
_publ_author_name
'Fun, Hoong-Kun'
'Quah, Ching Kheng'
'Nayak, Prakash S.'
'Narayana, B.'
'Sarojini, B. K.'

_publ_section_title
;
 <i>N</i>-(1,3-Thiazol-2-yl)-2-(2,4,6-trimethylphenyl)acetamide
;
_journal_coeditor_code HB6891
_journal_issue 8
_journal_name_full 'Acta Crystallographica Section E'
_journal_page_first o2461
_journal_paper_doi 10.1107/S1600536812031595
_journal_volume 68
_journal_year 2012
_chemical_formula_iupac 'C14 H16 N2 O S'
_chemical_formula_moiety 'C14 H16 N2 O S'
_chemical_formula_sum 'C14 H16 N2 O S'
_chemical_formula_weight 260.35
_chemical_name_systematic
;
<i>N</i>-(1,3-Thiazol-2-yl)-2-(2,4,6-trimethylphenyl)acetamide
;
_space_group_IT_number 14
_symmetry_cell_setting monoclinic
_symmetry_space_group_name_Hall '-P 2ybc'
_symmetry_space_group_name_H-M 'P 1 21/c 1'
_atom_sites_solution_hydrogens geom
_atom_sites_solution_primary direct
_atom_sites_solution_secondary difmap
_audit_creation_method SHELXL97
_cell_angle_alpha 90.00
_cell_angle_beta 123.150(7)
_cell_angle_gamma 90.00
_cell_formula_units_Z 4
_cell_length_a 16.421(2)
_cell_length_b 4.6397(7)
_cell_length_c 20.1144(18)
_cell_measurement_reflns_used 4087
_cell_measurement_temperature 100
_cell_measurement_theta_max 29.91
_cell_measurement_theta_min 2.96
_cell_volume 1283.1(3)
_computing_cell_refinement 'SAINT (Bruker, 2009)'
_computing_data_collection 'APEX2 (Bruker, 2009)'
_computing_data_reduction 'SAINT (Bruker, 2009)'
_computing_molecular_graphics 'SHELXTL (Sheldrick, 2008)'
_computing_publication_material
;
SHELXTL (Sheldrick, 2008) and PLATON (Spek, 2009)
;
_computing_structure_refinement 'SHELXTL (Sheldrick, 2008)'
_computing_structure_solution 'SHELXTL (Sheldrick, 2008)'
_diffrn_ambient_temperature 100
_diffrn_measured_fraction_theta_full 0.995
_diffrn_measured_fraction_theta_max 0.995
_diffrn_measurement_device_type 'Bruker SMART APEXII DUO CCD'
_diffrn_measurement_method '\f and \w'
_diffrn_radiation_monochromator graphite
_diffrn_radiation_source 'fine-focus sealed tube'
_diffrn_radiation_type MoK\a
_diffrn_radiation_wavelength 0.71073
_diffrn_reflns_av_R_equivalents 0.0401
_diffrn_reflns_av_sigmaI/netI 0.0383
_diffrn_reflns_limit_h_max 20
_diffrn_reflns_limit_h_min -23
_diffrn_reflns_limit_k_max 6
_diffrn_reflns_limit_k_min -6
_diffrn_reflns_limit_l_max 28
_diffrn_reflns_limit_l_min -26
_diffrn_reflns_number 13735
_diffrn_reflns_theta_full 30.05
_diffrn_reflns_theta_max 30.05
_diffrn_reflns_theta_min 1.48
_diffrn_standards_number 0
_exptl_absorpt_coefficient_mu 0.242
_exptl_absorpt_correction_T_max 0.9793
_exptl_absorpt_correction_T_min 0.9319
_exptl_absorpt_correction_type multi-scan
_exptl_absorpt_process_details '(SADABS; Bruker, 2009)'
_exptl_crystal_colour colourless
_exptl_crystal_density_diffrn 1.348
_exptl_crystal_density_method 'not measured'
_exptl_crystal_description block
_exptl_crystal_F_000 552
_exptl_crystal_size_max 0.296
_exptl_crystal_size_mid 0.246
_exptl_crystal_size_min 0.087
_refine_diff_density_max 0.388
_refine_diff_density_min -0.510
_refine_ls_extinction_method none
_refine_ls_goodness_of_fit_ref 1.029
_refine_ls_hydrogen_treatment constr
_refine_ls_matrix_type full
_refine_ls_number_parameters 166
_refine_ls_number_reflns 3748
_refine_ls_number_restraints 0
_refine_ls_restrained_S_all 1.029
_refine_ls_R_factor_all 0.0562
_refine_ls_R_factor_gt 0.0400
_refine_ls_shift/su_max 0.001
_refine_ls_shift/su_mean 0.001
_refine_ls_structure_factor_coef Fsqd
_refine_ls_weighting_details 'calc w = 1/[\s^2^(Fo^2^)+(0.0444P)^2^+0.7659P] where P=(Fo^2^+2Fc^2^)/3'
_refine_ls_weighting_scheme calc
_refine_ls_wR_factor_gt 0.0933
_refine_ls_wR_factor_ref 0.1031
_reflns_number_gt 2999
_reflns_number_total 3748
_reflns_threshold_expression I>2\s(I)
_cod_data_source_file hb6891.cif
_cod_data_source_block I
_cod_original_sg_symbol_H-M 'P 21/c'
_cod_database_code 2235844
_cod_database_fobs_code 2235844

loop_
_symmetry_equiv_pos_as_xyz
'x, y, z'
'-x, y+1/2, -z+1/2'
'-x, -y, -z'
'x, -y-1/2, z-1/2'

loop_
_atom_site_type_symbol
_atom_site_label
_atom_site_fract_x
_atom_site_fract_y
_atom_site_fract_z
_atom_site_U_iso_or_equiv
_atom_site_adp_type
_atom_site_calc_flag
_atom_site_refinement_flags
_atom_site_occupancy
_atom_site_symmetry_multiplicity
S S1 1.03056(3) 0.78584(8) 0.83439(2) 0.01686(10) Uani d . 1 1
O O1 0.86995(7) 0.4661(2) 0.75301(6) 0.0180(2) Uani d . 1 1
N N1 1.06903(9) 0.7448(3) 0.97704(7) 0.0176(2) Uani d . 1 1
N N2 0.93660(8) 0.4568(3) 0.88579(7) 0.0151(2) Uani d . 1 1
H H1 0.9347 0.3871 0.9256 0.018 Uiso d R 1 1
C C1 1.13491(11) 0.9354(3) 0.97864(9) 0.0206(3) Uani d . 1 1
H H1A 1.1835 1.0281 1.0262 0.025 Uiso calc R 1 1
C C2 1.12628(11) 0.9823(3) 0.90878(9) 0.0203(3) Uani d . 1 1
H H2A 1.1671 1.1057 0.9017 0.024 Uiso calc R 1 1
C C3 1.01013(10) 0.6518(3) 0.90413(8) 0.0145(3) Uani d . 1 1
C C4 0.86909(10) 0.3723(3) 0.80944(8) 0.0146(3) Uani d . 1 1
C C5 0.79327(10) 0.1587(3) 0.79947(8) 0.0166(3) Uani d . 1 1
H H5A 0.7985 0.1370 0.8506 0.020 Uiso calc R 1 1
H H5B 0.8060 -0.0318 0.7847 0.020 Uiso calc R 1 1
C C6 0.69101(10) 0.2559(3) 0.73607(8) 0.0153(3) Uani d . 1 1
C C7 0.64731(10) 0.1640(3) 0.65713(8) 0.0158(3) Uani d . 1 1
C C8 0.55387(10) 0.2626(3) 0.60037(9) 0.0184(3) Uani d . 1 1
H H8A 0.5238 0.1988 0.5471 0.022 Uiso calc R 1 1
C C9 0.50331(11) 0.4500(3) 0.61885(9) 0.0201(3) Uani d . 1 1
C C10 0.54813(11) 0.5407(3) 0.69713(9) 0.0211(3) Uani d . 1 1
H H10A 0.5147 0.6698 0.7109 0.025 Uiso calc R 1 1
C C11 0.64099(11) 0.4466(3) 0.75590(9) 0.0180(3) Uani d . 1 1
C C12 0.69872(11) -0.0344(3) 0.63240(9) 0.0209(3) Uani d . 1 1
H H12A 0.6596 -0.0557 0.5745 0.031 Uiso calc R 1 1
H H12B 0.7076 -0.2234 0.6572 0.031 Uiso calc R 1 1
H H12C 0.7623 0.0469 0.6494 0.031 Uiso calc R 1 1
C C13 0.40305(12) 0.5556(4) 0.55574(10) 0.0287(4) Uani d . 1 1
H H13A 0.3996 0.7646 0.5607 0.043 Uiso calc R 1 1
H H13B 0.3546 0.4608 0.5624 0.043 Uiso calc R 1 1
H H13C 0.3899 0.5098 0.5032 0.043 Uiso calc R 1 1
C C14 0.68632(12) 0.5548(4) 0.83981(9) 0.0251(3) Uani d . 1 1
H H14A 0.6451 0.7057 0.8406 0.038 Uiso calc R 1 1
H H14B 0.7509 0.6340 0.8592 0.038 Uiso calc R 1 1
H H14C 0.6923 0.3951 0.8741 0.038 Uiso calc R 1 1

loop_
_atom_site_aniso_label
_atom_site_aniso_U_11
_atom_site_aniso_U_22
_atom_site_aniso_U_33
_atom_site_aniso_U_12
_atom_site_aniso_U_13
_atom_site_aniso_U_23
S1 0.01899(17) 0.02010(18) 0.01301(16) -0.00305(13) 0.00974(14) 0.00054(13)
O1 0.0200(5) 0.0210(5) 0.0134(5) -0.0015(4) 0.0094(4) 0.0009(4)
N1 0.0188(6) 0.0209(6) 0.0125(5) -0.0052(5) 0.0083(5) -0.0013(4)
N2 0.0174(6) 0.0170(6) 0.0114(5) -0.0037(4) 0.0082(5) -0.0004(4)
C1 0.0201(7) 0.0230(8) 0.0167(7) -0.0076(6) 0.0087(6) -0.0021(6)
C2 0.0192(7) 0.0230(7) 0.0183(7) -0.0054(6) 0.0099(6) 0.0001(6)
C3 0.0164(6) 0.0145(6) 0.0136(6) 0.0002(5) 0.0089(5) 0.0007(5)
C4 0.0160(6) 0.0134(6) 0.0139(6) 0.0019(5) 0.0077(5) 0.0002(5)
C5 0.0185(7) 0.0151(7) 0.0144(6) -0.0022(5) 0.0079(5) 0.0004(5)
C6 0.0169(6) 0.0133(6) 0.0161(6) -0.0020(5) 0.0092(5) 0.0002(5)
C7 0.0182(6) 0.0125(6) 0.0168(6) -0.0024(5) 0.0097(6) -0.0009(5)
C8 0.0181(7) 0.0188(7) 0.0155(7) -0.0037(5) 0.0074(6) -0.0013(5)
C9 0.0176(7) 0.0211(7) 0.0221(7) 0.0000(5) 0.0111(6) 0.0034(6)
C10 0.0217(7) 0.0220(8) 0.0240(8) 0.0012(6) 0.0155(6) 0.0001(6)
C11 0.0210(7) 0.0176(7) 0.0186(7) -0.0032(5) 0.0130(6) -0.0020(5)
C12 0.0245(7) 0.0178(7) 0.0169(7) 0.0015(6) 0.0091(6) -0.0020(5)
C13 0.0211(8) 0.0375(10) 0.0267(8) 0.0061(7) 0.0125(7) 0.0083(7)
C14 0.0294(8) 0.0288(9) 0.0211(8) -0.0019(7) 0.0164(7) -0.0051(6)

loop_
_atom_type_symbol
_atom_type_description
_atom_type_scat_dispersion_real
_atom_type_scat_dispersion_imag
_atom_type_scat_source
C C 0.0033 0.0016 'International Tables Vol C Tables 4.2.6.8 and 6.1.1.4'
H H 0.0000 0.0000 'International Tables Vol C Tables 4.2.6.8 and 6.1.1.4'
N N 0.0061 0.0033 'International Tables Vol C Tables 4.2.6.8 and 6.1.1.4'
O O 0.0106 0.0060 'International Tables Vol C Tables 4.2.6.8 and 6.1.1.4'
S S 0.1246 0.1234 'International Tables Vol C Tables 4.2.6.8 and 6.1.1.4'

loop_
_geom_angle_atom_site_label_1
_geom_angle_atom_site_label_2
_geom_angle_atom_site_label_3
_geom_angle
C2 S1 C3 88.58(7)
C3 N1 C1 108.98(12)
C4 N2 C3 122.51(12)
C4 N2 H1 120.3
C3 N2 H1 117.2
C2 C1 N1 116.28(14)
C2 C1 H1A 121.9
N1 C1 H1A 121.9
C1 C2 S1 110.20(11)
C1 C2 H2A 124.9
S1 C2 H2A 124.9
N1 C3 N2 120.93(12)
N1 C3 S1 115.96(11)
N2 C3 S1 123.11(10)
O1 C4 N2 121.68(13)
O1 C4 C5 122.36(13)
N2 C4 C5 115.95(12)
C4 C5 C6 111.57(12)
C4 C5 H5A 109.3
C6 C5 H5A 109.3
C4 C5 H5B 109.3
C6 C5 H5B 109.3
H5A C5 H5B 108.0
C7 C6 C11 119.71(13)
C7 C6 C5 120.39(13)
C11 C6 C5 119.87(13)
C8 C7 C6 118.59(13)
C8 C7 C12 119.60(13)
C6 C7 C12 121.81(13)
C9 C8 C7 122.52(14)
C9 C8 H8A 118.7
C7 C8 H8A 118.7
C8 C9 C10 118.04(14)
C8 C9 C13 121.07(14)
C10 C9 C13 120.89(15)
C9 C10 C11 121.49(14)
C9 C10 H10A 119.3
C11 C10 H10A 119.3
C10 C11 C6 119.66(13)
C10 C11 C14 119.06(14)
C6 C11 C14 121.28(14)
C7 C12 H12A 109.5
C7 C12 H12B 109.5
H12A C12 H12B 109.5
C7 C12 H12C 109.5
H12A C12 H12C 109.5
H12B C12 H12C 109.5
C9 C13 H13A 109.5
C9 C13 H13B 109.5
H13A C13 H13B 109.5
C9 C13 H13C 109.5
H13A C13 H13C 109.5
H13B C13 H13C 109.5
C11 C14 H14A 109.5
C11 C14 H14B 109.5
H14A C14 H14B 109.5
C11 C14 H14C 109.5
H14A C14 H14C 109.5
H14B C14 H14C 109.5

loop_
_geom_bond_atom_site_label_1
_geom_bond_atom_site_label_2
_geom_bond_distance
S1 C2 1.7227(16)
S1 C3 1.7267(14)
O1 C4 1.2230(17)
N1 C3 1.3119(18)
N1 C1 1.3840(19)
N2 C4 1.3709(18)
N2 C3 1.3875(18)
N2 H1 0.8794
C1 C2 1.351(2)
C1 H1A 0.9500
C2 H2A 0.9500
C4 C5 1.516(2)
C5 C6 1.519(2)
C5 H5A 0.9900
C5 H5B 0.9900
C6 C7 1.404(2)
C6 C11 1.405(2)
C7 C8 1.397(2)
C7 C12 1.506(2)
C8 C9 1.386(2)
C8 H8A 0.9500
C9 C10 1.389(2)
C9 C13 1.509(2)
C10 C11 1.394(2)
C10 H10A 0.9500
C11 C14 1.510(2)
C12 H12A 0.9800
C12 H12B 0.9800
C12 H12C 0.9800
C13 H13A 0.9800
C13 H13B 0.9800
C13 H13C 0.9800
C14 H14A 0.9800
C14 H14B 0.9800
C14 H14C 0.9800

loop_
_geom_hbond_atom_site_label_D
_geom_hbond_atom_site_label_H
_geom_hbond_atom_site_label_A
_geom_hbond_site_symmetry_A
_geom_hbond_distance_DH
_geom_hbond_distance_HA
_geom_hbond_distance_DA
_geom_hbond_angle_DHA
_geom_hbond_publ_flag
N2 H1 N1 3_767 0.88 2.08 2.9623(19) 175 yes

loop_
_geom_torsion_atom_site_label_1
_geom_torsion_atom_site_label_2
_geom_torsion_atom_site_label_3
_geom_torsion_atom_site_label_4
_geom_torsion
C3 N1 C1 C2 -0.6(2)
N1 C1 C2 S1 0.76(19)
C3 S1 C2 C1 -0.54(13)
C1 N1 C3 N2 179.97(13)
C1 N1 C3 S1 0.13(17)
C4 N2 C3 N1 174.78(13)
C4 N2 C3 S1 -5.40(19)
C2 S1 C3 N1 0.23(13)
C2 S1 C3 N2 -179.60(13)
C3 N2 C4 O1 -0.3(2)
C3 N2 C4 C5 -179.76(13)
O1 C4 C5 C6 -49.20(19)
N2 C4 C5 C6 130.23(13)
C4 C5 C6 C7 92.65(16)
C4 C5 C6 C11 -85.24(16)
C11 C6 C7 C8 -0.9(2)
C5 C6 C7 C8 -178.83(13)
C11 C6 C7 C12 178.50(13)
C5 C6 C7 C12 0.6(2)
C6 C7 C8 C9 0.8(2)
C12 C7 C8 C9 -178.67(14)
C7 C8 C9 C10 -0.2(2)
C7 C8 C9 C13 179.08(15)
C8 C9 C10 C11 -0.3(2)
C13 C9 C10 C11 -179.52(15)
C9 C10 C11 C6 0.1(2)
C9 C10 C11 C14 179.44(14)
C7 C6 C11 C10 0.5(2)
C5 C6 C11 C10 178.43(13)
C7 C6 C11 C14 -178.81(14)
C5 C6 C11 C14 -0.9(2)

loop_
_cod_related_entry_id
_cod_related_entry_database
_cod_related_entry_code
1 ChemSpider 23803434
